data_9011398
loop_
_publ_author_name
'Zatovsky, I. V.'
'Yatskin, M. M.'
'Baumer, V. N.'
'Slobodyanik, N. S.'
'Shishkin, O. V.'

_publ_section_title
;
 Langbeinite-related K2FeSn(PO4)3 from single-crystal data
;
_journal_name_full 'Acta Crystallographica, Section E'
_journal_page_first i199
_journal_page_last i199
_journal_paper_doi 10.1107/S1600536807058588
_journal_volume 63
_journal_year 2007
_chemical_formula_structural K2FeSn(PO4)3
_chemical_formula_sum 'Fe K2 O12 P3 Sn'
_space_group_IT_number 198
_symmetry_space_group_name_Hall 'P 2ac 2ab 3'
_symmetry_space_group_name_H-M 'P 21 3'
_cell_angle_alpha 90
_cell_angle_beta 90
_cell_angle_gamma 90
_cell_length_a 9.91473
_cell_length_b 9.91473
_cell_length_c 9.91473
_cell_formula_units_Z 4
_cell_volume 974.637
_exptl_crystal_density_diffrn 3.664
_cod_original_formula_sum 'K2 (Fe Sn) P3 O12'
_cod_database_code 9011398

loop_
_symmetry_equiv_pos_as_xyz
x,y,z
1/2-z,-x,1/2+y
-z,1/2+x,1/2-y
1/2+z,1/2-x,-y
z,x,y
1/2+y,1/2-z,-x
1/2-y,-z,1/2+x
-y,1/2+z,1/2-x
y,z,x
-x,1/2+y,1/2-z
1/2+x,1/2-y,-z
1/2-x,-y,1/2+z

loop_
_atom_site_aniso_label
_atom_site_aniso_U_11
_atom_site_aniso_U_22
_atom_site_aniso_U_33
_atom_site_aniso_U_12
_atom_site_aniso_U_13
_atom_site_aniso_U_23
K1 0.02780 0.02780 0.02780 -0.00010 -0.00010 -0.00010
K2 0.02200 0.02200 0.02200 -0.00260 -0.00260 -0.00260
Fe1 0.00732 0.00732 0.00732 -0.00009 -0.00009 -0.00009
Sn1 0.00737 0.00737 0.00737 -0.00050 -0.00050 -0.00050
Fe2 0.00732 0.00732 0.00732 -0.00009 -0.00009 -0.00009
Sn2 0.00737 0.00737 0.00737 -0.00050 -0.00050 -0.00050
P 0.00610 0.00660 0.00630 -0.00007 0.00116 -0.00006
O1 0.00680 0.02010 0.01940 -0.00310 -0.00240 0.00860
O2 0.01550 0.02110 0.01740 -0.00080 0.00910 0.00870
O3 0.02200 0.00780 0.02190 0.00630 0.00310 0.00320
O4 0.02400 0.02350 0.01350 -0.00300 0.00220 -0.01170

loop_
_atom_site_label
_atom_site_fract_x
_atom_site_fract_y
_atom_site_fract_z
_atom_site_occupancy
_atom_site_U_iso_or_equiv
K1 0.70742 0.70742 0.70742 1.00000 0.02780
K2 0.93262 0.93262 0.93262 1.00000 0.02200
Fe1 0.14686 0.14686 0.14686 0.44640 0.00732
Sn1 0.14686 0.14686 0.14686 0.55360 0.00732
Fe2 0.41421 0.41421 0.41421 0.55380 0.00737
Sn2 0.41421 0.41421 0.41421 0.44620 0.00737
P 0.46113 0.22920 0.12592 1.00000 0.00634
O1 0.31483 0.23890 0.07760 1.00000 0.01540
O2 0.55160 0.29730 0.02230 1.00000 0.01800
O3 0.50060 0.08280 0.15160 1.00000 0.01720
O4 0.48250 0.30570 0.25720 1.00000 0.02030

_cod_duplicate_entry 2216821
